data_4349918
loop_
_publ_author_name
'Wang, Yao'
'He, Minghui'
'Gao, Xiaoxia'
'Zhang, Yingying'
'Zhong, Haoyan'
'Long, Piao'
'Wang, Xia'
'He, Yabing'

_publ_section_title
;
 Two NbO-type MOFs based on linear and zigzag diisophthalate ligands:
 exploring the effect of ligand-originated MOF isomerization on gas
 adsorption properties
;
_journal_issue 11
_journal_name_full 'Inorganic Chemistry Frontiers'
_journal_page_first 2811
_journal_paper_doi 10.1039/C8QI00946E
_journal_volume 5
_journal_year 2018
_chemical_formula_sum 'C22 H12 Cu2 O10 S2'
_chemical_formula_weight 627.52
_space_group_IT_number 166
_space_group_name_Hall '-R 3 2"'
_space_group_name_H-M_alt 'R -3 m :H'
_symmetry_cell_setting trigonal
_symmetry_space_group_name_H-M 'R -3 m :H'
_atom_sites_solution_hydrogens geom
_atom_sites_solution_primary direct
_atom_sites_solution_secondary difmap
_audit_creation_method SHELXL-97
_audit_update_record
;
2018-09-03 deposited with the CCDC.
2018-09-26 downloaded from the CCDC.
;
_cell_angle_alpha 90.00
_cell_angle_beta 90.00
_cell_angle_gamma 120.00
_cell_formula_units_Z 9
_cell_length_a 18.4854(3)
_cell_length_b 18.4854(3)
_cell_length_c 44.3369(10)
_cell_measurement_reflns_used 12519
_cell_measurement_temperature 293(2)
_cell_measurement_theta_max 74.16
_cell_measurement_theta_min 0.978
_cell_volume 13120.6(4)
_computing_cell_refinement 'Bruker SMART'
_computing_data_collection 'Bruker SMART'
_computing_data_reduction 'Bruker SAINT'
_computing_molecular_graphics 'Bruker SHELXTL'
_computing_publication_material 'Bruker SHELXTL'
_computing_structure_refinement 'SHELXL-97 (Sheldrick, 1997)'
_computing_structure_solution 'SHELXS-97 (Sheldrick, 1990)'
_diffrn_ambient_temperature 293(2)
_diffrn_measured_fraction_theta_full 0.978
_diffrn_measured_fraction_theta_max 0.978
_diffrn_measurement_device_type 'Bruker SMART APEX II CCD area detector'
_diffrn_measurement_method 'omega scans'
_diffrn_radiation_monochromator graphite
_diffrn_radiation_source 'fine-focus sealed tube'
_diffrn_radiation_type CuK\a
_diffrn_radiation_wavelength 1.54184
_diffrn_reflns_av_R_equivalents 0.0242
_diffrn_reflns_av_sigmaI/netI 0.0190
_diffrn_reflns_limit_h_max 23
_diffrn_reflns_limit_h_min -11
_diffrn_reflns_limit_k_max 13
_diffrn_reflns_limit_k_min -23
_diffrn_reflns_limit_l_max 54
_diffrn_reflns_limit_l_min -50
_diffrn_reflns_number 12519
_diffrn_reflns_theta_full 74.16
_diffrn_reflns_theta_max 74.16
_diffrn_reflns_theta_min 2.99
_exptl_absorpt_coefficient_mu 1.777
_exptl_absorpt_correction_T_max 0.8423
_exptl_absorpt_correction_T_min 0.7289
_exptl_absorpt_correction_type empirical
_exptl_crystal_colour blue
_exptl_crystal_density_diffrn 0.715
_exptl_crystal_density_method 'not measured'
_exptl_crystal_description block
_exptl_crystal_F_000 2826
_exptl_crystal_size_max 0.19
_exptl_crystal_size_mid 0.12
_exptl_crystal_size_min 0.10
_platon_squeeze_details ' ?'
_refine_diff_density_max 1.641
_refine_diff_density_min -0.963
_refine_diff_density_rms 0.078
_refine_ls_extinction_method none
_refine_ls_goodness_of_fit_ref 1.393
_refine_ls_hydrogen_treatment mixed
_refine_ls_matrix_type full
_refine_ls_number_parameters 92
_refine_ls_number_reflns 3189
_refine_ls_number_restraints 16
_refine_ls_restrained_S_all 1.406
_refine_ls_R_factor_all 0.0737
_refine_ls_R_factor_gt 0.0698
_refine_ls_shift/su_max 0.090
_refine_ls_shift/su_mean 0.011
_refine_ls_structure_factor_coef Fsqd
_refine_ls_weighting_details 'calc w=1/[\s^2^(Fo^2^)+(0.2000P)^2^+0.0000P] where P=(Fo^2^+2Fc^2^)/3'
_refine_ls_weighting_scheme calc
_refine_ls_wR_factor_gt 0.2844
_refine_ls_wR_factor_ref 0.2959
_reflns_number_gt 2846
_reflns_number_total 3189
_reflns_threshold_expression >2sigma(I)
_cod_data_source_file c8qi00946e2.cif
_cod_data_source_block dp_CCDC1
_cod_original_sg_symbol_H-M R-3m
_cod_database_code 4349918

loop_
_symmetry_equiv_pos_as_xyz
'x, y, z'
'-y, x-y, z'
'-x+y, -x, z'
'y, x, -z'
'x-y, -y, -z'
'-x, -x+y, -z'
'x+2/3, y+1/3, z+1/3'
'-y+2/3, x-y+1/3, z+1/3'
'-x+y+2/3, -x+1/3, z+1/3'
'y+2/3, x+1/3, -z+1/3'
'x-y+2/3, -y+1/3, -z+1/3'
'-x+2/3, -x+y+1/3, -z+1/3'
'x+1/3, y+2/3, z+2/3'
'-y+1/3, x-y+2/3, z+2/3'
'-x+y+1/3, -x+2/3, z+2/3'
'y+1/3, x+2/3, -z+2/3'
'x-y+1/3, -y+2/3, -z+2/3'
'-x+1/3, -x+y+2/3, -z+2/3'
'-x, -y, -z'
'y, -x+y, -z'
'x-y, x, -z'
'-y, -x, z'
'-x+y, y, z'
'x, x-y, z'
'-x+2/3, -y+1/3, -z+1/3'
'y+2/3, -x+y+1/3, -z+1/3'
'x-y+2/3, x+1/3, -z+1/3'
'-y+2/3, -x+1/3, z+1/3'
'-x+y+2/3, y+1/3, z+1/3'
'x+2/3, x-y+1/3, z+1/3'
'-x+1/3, -y+2/3, -z+2/3'
'y+1/3, -x+y+2/3, -z+2/3'
'x-y+1/3, x+2/3, -z+2/3'
'-y+1/3, -x+2/3, z+2/3'
'-x+y+1/3, y+2/3, z+2/3'
'x+1/3, x-y+2/3, z+2/3'

loop_
_atom_site_label
_atom_site_type_symbol
_atom_site_fract_x
_atom_site_fract_y
_atom_site_fract_z
_atom_site_U_iso_or_equiv
_atom_site_adp_type
_atom_site_occupancy
_atom_site_symmetry_multiplicity
_atom_site_calc_flag
_atom_site_refinement_flags
Cu1 Cu 0.190996(13) 0.38199(3) 0.309014(9) 0.0383(4) Uani 1 2 d S
O1 O 0.14780(13) 0.44322(12) 0.33122(5) 0.0520(6) Uani 1 1 d .
O1W O 0.22581(18) 0.4516(4) 0.26817(11) 0.1179(19) Uani 1 2 d S
H1WB H 0.2619 0.5010 0.2716 0.141 Uiso 0.50 1 d PR
H1WC H 0.1832 0.4487 0.2603 0.141 Uiso 0.50 1 d PR
O2 O 0.10665(17) 0.36154(13) 0.37235(5) 0.0599(6) Uani 1 1 d .
C1 C 0.1184(2) 0.42472(16) 0.35736(6) 0.0478(7) Uani 1 1 d U
C2 C 0.0979(2) 0.48418(17) 0.37277(7) 0.0519(7) Uani 1 1 d U
C3 C 0.1115(3) 0.55573(13) 0.35796(8) 0.0469(8) Uani 1 2 d SU
H3A H 0.1297 0.5649 0.3380 0.056 Uiso 1 2 calc SR
C4 C 0.0694(2) 0.47029(19) 0.40245(7) 0.0566(8) Uani 1 1 d U
H4A H 0.0583 0.4210 0.4120 0.068 Uiso 1 1 calc R
C5 C 0.0572(4) 0.52861(18) 0.41804(11) 0.0615(13) Uani 1 2 d SU
C6 C 0.0286(4) 0.51429(18) 0.44867(9) 0.0627(12) Uani 1 2 d SGU
S1 S 0.0417(3) 0.59844(17) 0.47098(5) 0.1073(12) Uani 0.50 1 d PG
C7 C 0.0146(9) 0.5603(4) 0.50475(10) 0.1179(19) Uani 0.25 1 d PGU
C8 C -0.0139(12) 0.4617(6) 0.50338(13) 0.1179(19) Uani 0.25 1 d PGU
C9 C -0.0045(6) 0.4390(3) 0.46876(14) 0.132(5) Uani 0.50 1 d PGU
H9A H -0.0181 0.3853 0.4621 0.158 Uiso 0.50 1 d PR

loop_
_atom_site_aniso_label
_atom_site_aniso_U_11
_atom_site_aniso_U_22
_atom_site_aniso_U_33
_atom_site_aniso_U_23
_atom_site_aniso_U_13
_atom_site_aniso_U_12
Cu1 0.0578(4) 0.0250(4) 0.0210(5) 0.00158(14) 0.00079(7) 0.0125(2)
O1 0.0716(13) 0.0437(10) 0.0412(11) -0.0023(8) 0.0053(9) 0.0293(9)
O1W 0.112(2) 0.151(4) 0.104(3) 0.099(3) 0.0495(16) 0.075(2)
O2 0.0972(17) 0.0455(11) 0.0406(10) 0.0002(8) 0.0107(11) 0.0385(11)
C1 0.0672(16) 0.0344(12) 0.0375(13) -0.0071(10) -0.0049(12) 0.0222(11)
C2 0.0661(18) 0.0491(15) 0.0394(14) -0.0046(11) -0.0004(12) 0.0280(14)
C3 0.057(2) 0.0518(14) 0.0336(16) -0.0004(8) -0.0008(15) 0.0286(11)
C4 0.088(2) 0.0479(15) 0.0392(14) 0.0004(11) 0.0038(14) 0.0378(14)
C5 0.096(4) 0.0565(16) 0.045(2) 0.0013(10) 0.003(2) 0.0480(18)
C6 0.111(4) 0.0543(14) 0.042(2) 0.0045(12) 0.009(2) 0.0554(18)
S1 0.219(4) 0.0754(15) 0.0540(11) 0.0269(10) 0.0543(16) 0.093(2)
C7 0.112(2) 0.151(4) 0.104(3) 0.099(3) 0.0495(16) 0.075(2)
C8 0.112(2) 0.151(4) 0.104(3) 0.099(3) 0.0495(16) 0.075(2)
C9 0.203(11) 0.205(10) 0.103(6) 0.081(6) 0.099(7) 0.188(10)

loop_
_atom_type_symbol
_atom_type_description
_atom_type_scat_dispersion_real
_atom_type_scat_dispersion_imag
_atom_type_scat_source
C C 0.0181 0.0091 'International Tables Vol C Tables 4.2.6.8 and 6.1.1.4'
H H 0.0000 0.0000 'International Tables Vol C Tables 4.2.6.8 and 6.1.1.4'
O O 0.0492 0.0322 'International Tables Vol C Tables 4.2.6.8 and 6.1.1.4'
S S 0.3331 0.5567 'International Tables Vol C Tables 4.2.6.8 and 6.1.1.4'
Cu Cu -1.9646 0.5888 'International Tables Vol C Tables 4.2.6.8 and 6.1.1.4'

loop_
_geom_angle_atom_site_label_1
_geom_angle_atom_site_label_2
_geom_angle_atom_site_label_3
_geom_angle
_geom_angle_site_symmetry_1
_geom_angle_site_symmetry_3
O1 Cu1 O1 88.97(13) 23 .
O1 Cu1 O2 167.74(9) 23 17
O1 Cu1 O2 89.68(11) . 17
O1 Cu1 O2 89.67(11) 23 31
O1 Cu1 O2 167.74(9) . 31
O2 Cu1 O2 89.07(16) 17 31
O1 Cu1 O1W 99.60(14) 23 .
O1 Cu1 O1W 99.60(14) . .
O2 Cu1 O1W 92.64(15) 17 .
O2 Cu1 O1W 92.64(15) 31 .
O1 Cu1 Cu1 83.39(6) 23 31
O1 Cu1 Cu1 83.39(6) . 31
O2 Cu1 Cu1 84.35(6) 17 31
O2 Cu1 Cu1 84.35(6) 31 31
O1W Cu1 Cu1 175.77(19) . 31
C1 O1 Cu1 123.87(19) . .
Cu1 O1W H1WB 110.0 . .
Cu1 O1W H1WC 109.0 . .
H1WB O1W H1WC 111.0 . .
C1 O2 Cu1 122.14(19) . 31
O1 C1 O2 126.1(3) . .
O1 C1 C2 117.2(2) . .
O2 C1 C2 116.7(2) . .
C3 C2 C4 119.8(3) . .
C3 C2 C1 119.6(3) . .
C4 C2 C1 120.5(3) . .
C2 C3 C2 119.9(4) 24_565 .
C2 C3 H3A 120.0 24_565 .
C2 C3 H3A 120.0 . .
C2 C4 C5 121.3(3) . .
C2 C4 H4A 119.4 . .
C5 C4 H4A 119.4 . .
C4 C5 C4 117.8(4) 24_565 .
C4 C5 C6 121.0(2) 24_565 .
C4 C5 C6 121.0(2) . .
C5 C6 C9 132.4(2) . 24_565
C5 C6 C9 132.44(14) . .
C9 C6 C9 92.72(13) 24_565 .
C5 C6 S1 119.71(18) . .
C9 C6 S1 27.93(7) 24_565 .
C9 C6 S1 107.4 . .
C5 C6 S1 119.7(4) . 24_565
C9 C6 S1 107.42(16) 24_565 24_565
C9 C6 S1 27.93(5) . 24_565
S1 C6 S1 109.62(15) . 24_565
C9 S1 C8 65.2(9) 24_565 19_566
C9 S1 C7 53.7(10) 24_565 6_556
C8 S1 C7 23.8(3) 19_566 6_556
C9 S1 C7 75.64(6) 24_565 .
C8 S1 C7 19.3(3) 19_566 .
C7 S1 C7 22.8(10) 6_556 .
C9 S1 C6 58.6(2) 24_565 .
C8 S1 C6 85.7(3) 19_566 .
C7 S1 C6 94.9(4) 6_556 .
C7 S1 C6 104.99(5) . .
C9 S1 C8 58.49(15) 24_565 24_565
C8 S1 C8 12.1(8) 19_566 24_565
C7 S1 C8 11.7(6) 6_556 24_565
C7 S1 C8 17.97(16) . 24_565
C6 S1 C8 90.1(3) . 24_565
C8 C7 C8 55(2) 19_566 24_565
C8 C7 C7 62(2) 19_566 6_556
C8 C7 C7 51.5(7) 24_565 6_556
C8 C7 C9 136.4(14) 19_566 19_566
C8 C7 C9 93.2(16) 24_565 19_566
C7 C7 C9 124(3) 6_556 19_566
C8 C7 S1 135(4) 19_566 6_556
C8 C7 S1 79.5(17) 24_565 6_556
C7 C7 S1 92(2) 6_556 6_556
C9 C7 S1 33.9(6) 19_566 6_556
C8 C7 C8 28.9(10) 19_566 6_556
C8 C7 C8 48.2(10) 24_565 6_556
C7 C7 C8 81.0(9) 6_556 6_556
C9 C7 C8 108.0(6) 19_566 6_556
S1 C7 C8 117.4(12) 6_556 6_556
C8 C7 S1 66.2(8) 19_566 .
C8 C7 S1 106.96(10) 24_565 .
C7 C7 S1 65.3(7) 6_556 .
C9 C7 S1 157.1(8) 19_566 .
S1 C7 S1 138.5(10) 6_556 .
C8 C7 S1 93.8(4) 6_556 .
C8 C7 C8 42.0(9) 19_566 .
C8 C7 C8 32.5(8) 24_565 .
C7 C7 C8 76.44(11) 6_556 .
C9 C7 C8 94.9(7) 19_566 .
S1 C7 C8 98.7(6) 6_556 .
C8 C7 C8 19.2(9) 6_556 .
S1 C7 C8 108.0 . .
C8 C7 C9 52.4(13) 19_566 24_565
C8 C7 C9 78.75(17) 24_565 24_565
C7 C7 C9 37.3(7) 6_556 24_565
C9 C7 C9 159(2) 19_566 24_565
S1 C7 C9 125.4(18) 6_556 24_565
C8 C7 C9 80.9(4) 6_556 24_565
S1 C7 C9 29.33(8) . 24_565
C8 C7 C9 88.48(17) . 24_565
C8 C7 C7 42.0(10) 19_566 24_565
C8 C7 C7 49.0(8) 24_565 24_565
C7 C7 C7 90.00(16) 6_556 24_565
C9 C7 C7 95.2(8) 19_566 24_565
S1 C7 C7 107.95(15) 6_556 24_565
C8 C7 C7 13.0(3) 6_556 24_565
S1 C7 C7 106.3 . 24_565
C8 C7 C7 16.5 . 24_565
C9 C7 C7 93.77(18) 24_565 24_565
C8 C8 C7 69.2(16) 6_556 19_566
C8 C8 C7 55.5(14) 6_556 24_565
C7 C8 C7 66(4) 19_566 24_565
C8 C8 C8 90.0(2) 6_556 24_565
C7 C8 C8 138.0(13) 19_566 24_565
C7 C8 C8 131.0(9) 24_565 24_565
C8 C8 C8 65.1(9) 6_556 19_566
C7 C8 C8 121.6(11) 19_566 19_566
C7 C8 C8 110.8(11) 24_565 19_566
C8 C8 C8 24.9(9) 24_565 19_566
C8 C8 C9 109(4) 6_556 6_556
C7 C8 C9 109(2) 19_566 6_556
C7 C8 C9 60.3(18) 24_565 6_556
C8 C8 C9 111.8(3) 24_565 6_556
C8 C8 C9 118(2) 19_566 6_556
C8 C8 S1 132(3) 6_556 19_566
C7 C8 S1 94.4(10) 19_566 19_566
C7 C8 S1 77(2) 24_565 19_566
C8 C8 S1 125.0(8) 24_565 19_566
C8 C8 S1 143.5(10) 19_566 19_566
C9 C8 S1 33.1(3) 6_556 19_566
C8 C8 C7 83.1(4) 6_556 6_556
C7 C8 C7 125.0(18) 19_566 6_556
C7 C8 C7 131.8(10) 24_565 6_556
C8 C8 C7 13.0(5) 24_565 6_556
C8 C8 C7 20.9(4) 19_566 6_556
C9 C8 C7 124.5(11) 6_556 6_556
S1 C8 C7 136.8(10) 19_566 6_556
C8 C8 C9 53(2) 6_556 .
C7 C8 C9 30.4(8) 19_566 .
C7 C8 C9 79.6(2) 24_565 .
C8 C8 C9 108.2 24_565 .
C8 C8 C9 91.7(2) 19_566 .
C9 C8 C9 135.8(9) 6_556 .
S1 C8 C9 124.7(7) 19_566 .
C7 C8 C9 95.3(4) 6_556 .
C8 C8 C7 77.7(5) 6_556 .
C7 C8 C7 138.0(9) 19_566 .
C7 C8 C7 114.5(9) 24_565 .
C8 C8 C7 16.5 24_565 .
C8 C8 C7 16.4(3) 19_566 .
C9 C8 C7 105.1(9) 6_556 .
S1 C8 C7 127.3(7) 19_566 .
C7 C8 C7 22.5(9) 6_556 .
C9 C8 C7 108.0 . .
C8 C8 S1 35.6(14) 6_556 24_565
C7 C8 S1 34(3) 19_566 24_565
C7 C8 S1 55.1(2) 24_565 24_565
C8 C8 S1 116.8(2) 24_565 24_565
C8 C8 S1 93.8(6) 19_566 24_565
C9 C8 S1 114.6(14) 6_556 24_565
S1 C8 S1 117.3(11) 19_566 24_565
C7 C8 S1 105.8(4) 6_556 24_565
C9 C8 S1 25.61(6) . 24_565
C7 C8 S1 109.2(2) . 24_565
S1 C9 C7 92.4(16) 24_565 19_566
S1 C9 C8 81.7(13) 24_565 6_556
C7 C9 C8 26.5(5) 19_566 6_556
S1 C9 C6 93.4(4) 24_565 .
C7 C9 C6 124.6(6) 19_566 .
C8 C9 C6 101.0(6) 6_556 .
S1 C9 C8 95.90(17) 24_565 .
C7 C9 C8 13.2(5) 19_566 .
C8 C9 C8 18.3(13) 6_556 .
C6 C9 C8 111.55(8) . .
S1 C9 C7 75.03(15) 24_565 24_565
C7 C9 C7 18.7(17) 19_566 24_565
C8 C9 C7 18.2(5) 6_556 24_565
C6 C9 C7 117.9(4) . 24_565
C8 C9 C7 21.7(3) . 24_565
S1 C9 H9A 81.8 24_565 .
C7 C9 H9A 111.0 19_566 .
C8 C9 H9A 132.3 6_556 .
C6 C9 H9A 124.3 . .
C8 C9 H9A 124.1 . .
C7 C9 H9A 114.2 24_565 .

loop_
_geom_bond_atom_site_label_1
_geom_bond_atom_site_label_2
_geom_bond_distance
_geom_bond_site_symmetry_2
Cu1 O1 1.947(2) 23
Cu1 O1 1.947(2) .
Cu1 O2 1.954(2) 17
Cu1 O2 1.954(2) 31
Cu1 O1W 2.126(3) .
Cu1 Cu1 2.6603(9) 31
O1 C1 1.253(3) .
O1W H1WB 0.8323 .
O1W H1WC 0.8394 .
O2 C1 1.265(3) .
O2 Cu1 1.954(2) 31
C1 C2 1.495(4) .
C2 C3 1.383(4) .
C2 C4 1.392(4) .
C3 C2 1.383(4) 24_565
C3 H3A 0.9300 .
C4 C5 1.391(4) .
C4 H4A 0.9300 .
C5 C4 1.391(4) 24_565
C5 C6 1.434(6) .
C6 C9 1.501(4) 24_565
C6 C9 1.501(5) .
C6 S1 1.755(4) .
C6 S1 1.755(3) 24_565
S1 C9 0.823(2) 24_565
S1 C8 1.491(5) 19_566
S1 C7 1.476(5) 6_556
S1 C7 1.624(3) .
S1 C8 1.895(5) 24_565
C7 C8 0.539(7) 19_566
C7 C8 0.611(7) 24_565
C7 C7 0.63(3) 6_556
C7 C9 1.191(9) 19_566
C7 S1 1.476(16) 6_556
C7 C8 1.598(3) 6_556
C7 C8 1.624(4) .
C7 C9 1.629(3) 24_565
C7 C7 1.958(10) 24_565
C8 C8 0.54(3) 6_556
C8 C7 0.539(11) 19_566
C8 C7 0.611(8) 24_565
C8 C8 1.156(12) 24_565
C8 C8 1.275(11) 19_566
C8 C9 1.368(18) 6_556
C8 S1 1.491(10) 19_566
C8 C7 1.598(4) 6_556
C8 C9 1.624(3) .
C8 S1 1.8948(16) 24_565
C9 S1 0.823(2) 24_565
C9 C7 1.191(10) 19_566
C9 C8 1.368(12) 6_556
C9 C7 1.629(4) 24_565
C9 H9A 0.9400 .

loop_
_platon_squeeze_void_nr
_platon_squeeze_void_average_x
_platon_squeeze_void_average_y
_platon_squeeze_void_average_z
_platon_squeeze_void_volume
_platon_squeeze_void_count_electrons
1 -0.078 -0.060 -0.002 8877.5 2630.0
